data_4500557
loop_
_publ_author_name
'Singh, Monika'
'Ramanan, Arunachalam'

_publ_section_title
;
 Crystal Engineering of Polyoxomolybdates Based Metal--Organic Solids: The
 Case of Chromium Molybdate Cluster Based Metal Complexes and Coordination
 Polymers
;
_journal_issue 8
_journal_name_full 'Crystal Growth &amp; Design'
_journal_page_first 3381
_journal_paper_doi 10.1021/cg101695w
_journal_volume 11
_journal_year 2011
_chemical_formula_moiety 'Cr Mo6 O24, C12 H8 Cu N2 O8, 2(C6 H6 N O2), 10(O)'
_chemical_formula_sum 'C24 H20 Cr Cu Mo6 N4 O46'
_chemical_formula_weight 1791.63
_chemical_name_common anderson
_chemical_name_systematic
;  
?
;
_space_group_IT_number 2
_symmetry_cell_setting triclinic
_symmetry_space_group_name_Hall '-P 1'
_symmetry_space_group_name_H-M 'P -1'
_atom_sites_solution_hydrogens geom
_atom_sites_solution_primary direct
_atom_sites_solution_secondary difmap
_audit_creation_method 'SHELXTL-NT2000 ver.6.12'
_cell_angle_alpha 102.202(6)
_cell_angle_beta 111.925(5)
_cell_angle_gamma 107.706(6)
_cell_formula_units_Z 1
_cell_length_a 10.559(4)
_cell_length_b 11.819(4)
_cell_length_c 13.105(5)
_cell_measurement_reflns_used 3890
_cell_measurement_temperature 293(2)
_cell_measurement_theta_max 27.67
_cell_measurement_theta_min 2.30
_cell_volume 1344.1(9)
_computing_cell_refinement 'Bruker SMART'
_computing_data_collection 'Bruker SMART'
_computing_data_reduction 'Bruker SAINT'
_computing_molecular_graphics 'Bruker SHELXTL'
_computing_publication_material 'Bruker SHELXTL'
_computing_structure_refinement 'SHELXL-97 (Sheldrick, 1997)'
_computing_structure_solution 'SHELXS-97 (Sheldrick, 1990)'
_diffrn_ambient_temperature 293(2)
_diffrn_measured_fraction_theta_full 0.988
_diffrn_measured_fraction_theta_max 0.988
_diffrn_measurement_device_type 'CCD area detector'
_diffrn_measurement_method 'phi and omega scans'
_diffrn_radiation_monochromator graphite
_diffrn_radiation_source 'fine-focus sealed tube'
_diffrn_radiation_type MoK\a
_diffrn_radiation_wavelength 0.71073
_diffrn_reflns_av_R_equivalents 0.0414
_diffrn_reflns_av_sigmaI/netI 0.0528
_diffrn_reflns_limit_h_max 12
_diffrn_reflns_limit_h_min -12
_diffrn_reflns_limit_k_max 13
_diffrn_reflns_limit_k_min -14
_diffrn_reflns_limit_l_max 15
_diffrn_reflns_limit_l_min -15
_diffrn_reflns_number 12609
_diffrn_reflns_theta_full 25.00
_diffrn_reflns_theta_max 25.00
_diffrn_reflns_theta_min 2.11
_exptl_absorpt_coefficient_mu 2.055
_exptl_absorpt_correction_T_max 0.690
_exptl_absorpt_correction_T_min 0.462
_exptl_absorpt_correction_type multi-scan
_exptl_absorpt_process_details '(SADABS; Bruker, 2000)'
_exptl_crystal_colour Blue
_exptl_crystal_density_diffrn 2.214
_exptl_crystal_density_method 'not measured'
_exptl_crystal_description Block
_exptl_crystal_F_000 865.0
_exptl_crystal_size_max 0.518
_exptl_crystal_size_mid 0.316
_exptl_crystal_size_min 0.174
_refine_diff_density_max 1.067
_refine_diff_density_min -1.868
_refine_diff_density_rms 0.186
_refine_ls_extinction_method none
_refine_ls_goodness_of_fit_ref 1.225
_refine_ls_hydrogen_treatment constr
_refine_ls_matrix_type full
_refine_ls_number_parameters 373
_refine_ls_number_reflns 4733
_refine_ls_number_restraints 0
_refine_ls_restrained_S_all 1.225
_refine_ls_R_factor_all 0.1006
_refine_ls_R_factor_gt 0.0920
_refine_ls_shift/su_max 0.000
_refine_ls_shift/su_mean 0.007
_refine_ls_structure_factor_coef Fsqd
_refine_ls_weighting_details 'calc w=1/[\s^2^(Fo^2^)+(0.0433P)^2^+22.7134P] where P=(Fo^2^+2Fc^2^)/3'
_refine_ls_weighting_scheme calc
_refine_ls_wR_factor_gt 0.1806
_refine_ls_wR_factor_ref 0.1853
_reflns_number_gt 4323
_reflns_number_total 4733
_reflns_threshold_expression >2sigma(I)
_cod_data_source_file cg101695w_si_002.cif
_cod_data_source_block 12
_cod_depositor_comments
;
The following automatic conversions were performed:

'_symmetry_cell_setting' value 'Triclinic' changed to 'triclinic'
according to /home/saulius/struct/CIF-dictionaries/cif_core.dic
dictionary named 'cif_core.dic' version 2.4.1 from 2010-06-29.

Automatic conversion script
Id: cif_fix_values 1715 2011-07-08 13:25:40Z adriana 
;
_cod_database_code 4500557

loop_
_symmetry_equiv_pos_as_xyz
'x, y, z'
'-x, -y, -z'

loop_
_atom_site_label
_atom_site_type_symbol
_atom_site_fract_x
_atom_site_fract_y
_atom_site_fract_z
_atom_site_U_iso_or_equiv
_atom_site_adp_type
_atom_site_occupancy
_atom_site_symmetry_multiplicity
_atom_site_calc_flag
_atom_site_refinement_flags
Mo1 Mo 0.43740(11) 1.00565(9) 0.23252(9) 0.0296(3) Uani 1 1 d .
Mo2 Mo 0.55733(11) 0.79748(9) 0.32220(10) 0.0320(3) Uani 1 1 d .
Mo3 Mo 0.62415(11) 0.79432(9) 0.58885(10) 0.0322(3) Uani 1 1 d .
Cr1 Cr 0.5000 1.0000 0.5000 0.0248(6) Uani 1 2 d S
Cu1 Cu 1.0000 0.5000 0.0000 0.0479(6) Uani 1 2 d S
O1 O 0.2739(11) 0.9774(10) 0.1177(8) 0.057(3) Uani 1 1 d .
O2 O 0.5665(11) 1.0424(9) 0.1834(8) 0.048(2) Uani 1 1 d .
O3 O 0.3970(9) 0.8293(7) 0.2172(7) 0.0326(18) Uani 1 1 d .
O4 O 0.6791(10) 0.8302(9) 0.2671(8) 0.049(2) Uani 1 1 d .
O5 O 0.4615(10) 0.6353(8) 0.2651(9) 0.049(2) Uani 1 1 d .
O6 O 0.6988(8) 0.8262(7) 0.4805(8) 0.0340(19) Uani 1 1 d .
O7 O 0.5256(11) 0.6320(8) 0.5263(9) 0.052(3) Uani 1 1 d .
O8 O 0.7864(11) 0.8223(10) 0.7045(10) 0.058(3) Uani 1 1 d .
O9 O 0.5065(8) 0.8216(7) 0.6710(7) 0.0277(17) Uani 1 1 d .
O10 O 0.4458(8) 0.8169(6) 0.4419(6) 0.0251(16) Uani 1 1 d .
O11 O 0.6051(8) 1.0071(6) 0.4028(6) 0.0225(16) Uani 1 1 d .
O12 O 0.3350(8) 0.9974(6) 0.3603(6) 0.0245(16) Uani 1 1 d .
O13 O -0.1576(9) 0.3188(8) 0.6360(8) 0.045(2) Uani 1 1 d .
H13 H -0.2304 0.2526 0.6168 0.068 Uiso 1 1 calc R
O14 O -0.1258(10) 0.1988(8) 0.5017(8) 0.047(2) Uani 1 1 d .
O15 O 0.8184(10) 0.6103(8) 0.1319(9) 0.051(2) Uani 1 1 d .
O16 O 0.8388(9) 0.4387(8) 0.0402(8) 0.040(2) Uani 1 1 d .
O17 O 1.1240(10) 0.6533(8) 0.1436(8) 0.049(2) Uani 1 1 d .
O18 O 1.0917(12) 0.3999(11) 0.0842(10) 0.067(3) Uani 1 1 d .
C1 C 0.1913(14) 0.6350(11) 0.6722(11) 0.037(3) Uani 1 1 d .
H1 H 0.2055 0.7184 0.7057 0.044 Uiso 1 1 calc R
C2 C 0.0676(13) 0.5331(11) 0.6584(10) 0.034(3) Uani 1 1 d .
H2 H -0.0004 0.5468 0.6829 0.041 Uiso 1 1 calc R
C3 C 0.0513(12) 0.4110(11) 0.6066(9) 0.027(2) Uani 1 1 d .
C4 C -0.0872(12) 0.2973(11) 0.5807(10) 0.031(3) Uani 1 1 d .
C5 C 0.1566(13) 0.3916(11) 0.5753(11) 0.033(3) Uani 1 1 d .
H5 H 0.1475 0.3097 0.5433 0.040 Uiso 1 1 calc R
C6 C 0.2758(13) 0.4977(12) 0.5931(11) 0.039(3) Uani 1 1 d .
H6 H 0.3487 0.4877 0.5733 0.047 Uiso 1 1 calc R
C7 C 0.4128(14) 0.3708(13) 0.0992(12) 0.043(3) Uani 1 1 d .
H7 H 0.3537 0.4024 0.1232 0.052 Uiso 1 1 calc R
C8 C 0.5487(13) 0.4540(12) 0.1160(11) 0.037(3) Uani 1 1 d .
H8 H 0.5843 0.5415 0.1540 0.044 Uiso 1 1 calc R
C9 C 0.6313(12) 0.4052(10) 0.0752(9) 0.027(2) Uani 1 1 d .
C10 C 0.7768(12) 0.4955(12) 0.0848(10) 0.031(3) Uani 1 1 d .
C11 C 0.5764(14) 0.2714(12) 0.0218(11) 0.040(3) Uani 1 1 d .
H11 H 0.6303 0.2353 -0.0052 0.049 Uiso 1 1 calc R
C12 C 0.4439(16) 0.1985(13) 0.0116(12) 0.050(4) Uani 1 1 d .
H12 H 0.4058 0.1103 -0.0237 0.060 Uiso 1 1 calc R
N1 N 0.2867(10) 0.6148(9) 0.6387(8) 0.033(2) Uani 1 1 d .
H1A H 0.3597 0.6794 0.6463 0.039 Uiso 1 1 calc R
N2 N 0.3657(11) 0.2467(11) 0.0494(10) 0.043(3) Uani 1 1 d .
O1W O 0.0261(11) 0.8706(10) 0.2449(10) 0.065(3) Uani 1 1 d .
O2W O 0.7656(13) 0.5581(10) 0.6928(10) 0.071(3) Uani 1 1 d .
O3W O 0.0706(14) 0.115(2) 0.9812(17) 0.187(12) Uani 1 1 d .
O4W O 0.969(4) 0.042(3) 0.369(6) 0.65(7) Uani 1 1 d .
O5W O 0.904(3) 0.164(5) 0.164(6) 0.63(7) Uani 1 1 d .

loop_
_atom_site_aniso_label
_atom_site_aniso_U_11
_atom_site_aniso_U_22
_atom_site_aniso_U_33
_atom_site_aniso_U_23
_atom_site_aniso_U_13
_atom_site_aniso_U_12
Mo1 0.0284(6) 0.0220(5) 0.0279(5) 0.0071(4) 0.0114(4) 0.0014(4)
Mo2 0.0310(6) 0.0173(5) 0.0471(7) 0.0028(4) 0.0252(5) 0.0071(4)
Mo3 0.0289(6) 0.0197(5) 0.0570(7) 0.0203(5) 0.0231(5) 0.0135(4)
Cr1 0.0223(13) 0.0138(12) 0.0336(14) 0.0044(10) 0.0131(11) 0.0047(10)
Cu1 0.0383(13) 0.0458(14) 0.0467(14) 0.0059(11) 0.0230(11) 0.0055(11)
O1 0.053(6) 0.056(6) 0.037(5) 0.015(5) 0.009(5) 0.010(5)
O2 0.056(6) 0.044(5) 0.045(5) 0.017(4) 0.030(5) 0.014(5)
O3 0.032(4) 0.018(4) 0.034(4) 0.000(3) 0.015(4) 0.000(3)
O4 0.050(6) 0.052(6) 0.059(6) 0.014(5) 0.040(5) 0.023(5)
O5 0.052(6) 0.024(4) 0.064(6) 0.000(4) 0.031(5) 0.013(4)
O6 0.027(4) 0.026(4) 0.063(6) 0.018(4) 0.028(4) 0.018(4)
O7 0.063(6) 0.023(4) 0.091(8) 0.027(5) 0.050(6) 0.023(4)
O8 0.042(6) 0.058(6) 0.089(8) 0.044(6) 0.031(6) 0.030(5)
O9 0.027(4) 0.015(4) 0.040(4) 0.013(3) 0.018(4) 0.004(3)
O10 0.028(4) 0.017(4) 0.032(4) 0.009(3) 0.014(3) 0.011(3)
O11 0.024(4) 0.012(3) 0.027(4) 0.000(3) 0.016(3) 0.001(3)
O12 0.020(4) 0.014(3) 0.033(4) 0.009(3) 0.007(3) 0.005(3)
O13 0.030(5) 0.040(5) 0.049(5) 0.007(4) 0.023(4) -0.005(4)
O14 0.036(5) 0.031(5) 0.057(6) 0.003(5) 0.024(5) -0.001(4)
O15 0.047(6) 0.028(5) 0.070(7) 0.010(5) 0.032(5) 0.006(4)
O16 0.031(5) 0.030(5) 0.051(5) 0.003(4) 0.030(4) -0.001(4)
O17 0.043(5) 0.039(5) 0.038(5) -0.008(4) 0.025(4) -0.005(4)
O18 0.062(7) 0.068(7) 0.064(7) 0.024(6) 0.024(6) 0.028(6)
C1 0.043(7) 0.019(6) 0.041(7) 0.014(5) 0.018(6) 0.007(5)
C2 0.029(6) 0.027(6) 0.032(6) 0.010(5) 0.007(5) 0.005(5)
C3 0.020(5) 0.032(6) 0.021(6) 0.009(5) 0.008(5) 0.005(5)
C4 0.021(6) 0.023(6) 0.031(6) 0.003(5) 0.009(5) -0.007(5)
C5 0.026(6) 0.030(6) 0.041(7) 0.008(5) 0.019(5) 0.007(5)
C6 0.026(6) 0.036(7) 0.047(8) 0.012(6) 0.022(6) 0.000(5)
C7 0.029(7) 0.051(9) 0.057(9) 0.022(7) 0.022(6) 0.021(6)
C8 0.032(7) 0.037(7) 0.039(7) 0.005(6) 0.021(6) 0.011(6)
C9 0.029(6) 0.030(6) 0.015(5) 0.008(5) 0.008(5) 0.007(5)
C10 0.026(6) 0.039(7) 0.031(6) 0.013(5) 0.019(5) 0.010(5)
C11 0.039(7) 0.034(7) 0.044(7) 0.004(6) 0.027(6) 0.009(6)
C12 0.047(8) 0.036(7) 0.049(8) 0.003(6) 0.027(7) -0.002(6)
N1 0.027(5) 0.025(5) 0.036(6) 0.017(4) 0.014(5) -0.003(4)
N2 0.028(6) 0.053(7) 0.053(7) 0.028(6) 0.027(5) 0.008(5)
O1W 0.042(6) 0.045(6) 0.076(8) 0.019(5) 0.010(5) 0.003(5)
O2W 0.083(8) 0.061(7) 0.083(8) 0.047(6) 0.026(7) 0.050(6)
O3W 0.030(7) 0.31(3) 0.159(16) 0.159(19) 0.009(9) -0.010(11)
O4W 0.31(4) 0.14(2) 1.23(14) -0.30(5) 0.59(7) -0.13(2)
O5W 0.14(2) 0.35(5) 0.74(10) -0.39(6) -0.15(4) 0.15(3)

loop_
_atom_type_symbol
_atom_type_description
_atom_type_scat_dispersion_real
_atom_type_scat_dispersion_imag
_atom_type_scat_source
C C 0.0033 0.0016 'International Tables Vol C Tables 4.2.6.8 and 6.1.1.4'
H H 0.0000 0.0000 'International Tables Vol C Tables 4.2.6.8 and 6.1.1.4'
N N 0.0061 0.0033 'International Tables Vol C Tables 4.2.6.8 and 6.1.1.4'
O O 0.0106 0.0060 'International Tables Vol C Tables 4.2.6.8 and 6.1.1.4'
Cr Cr 0.3209 0.6236 'International Tables Vol C Tables 4.2.6.8 and 6.1.1.4'
Cu Cu 0.3201 1.2651 'International Tables Vol C Tables 4.2.6.8 and 6.1.1.4'
Mo Mo -1.6832 0.6857 'International Tables Vol C Tables 4.2.6.8 and 6.1.1.4'

loop_
_geom_angle_atom_site_label_1
_geom_angle_atom_site_label_2
_geom_angle_atom_site_label_3
_geom_angle
_geom_angle_site_symmetry_1
_geom_angle_site_symmetry_3
O1 Mo1 O2 104.5(5) . .
O1 Mo1 O9 100.4(4) . 2_676
O2 Mo1 O9 96.7(4) . 2_676
O1 Mo1 O3 97.9(4) . .
O2 Mo1 O3 102.3(4) . .
O9 Mo1 O3 149.3(3) 2_676 .
O1 Mo1 O11 161.9(4) . .
O2 Mo1 O11 92.5(4) . .
O9 Mo1 O11 83.4(3) 2_676 .
O3 Mo1 O11 72.0(3) . .
O1 Mo1 O12 93.3(4) . .
O2 Mo1 O12 160.4(4) . .
O9 Mo1 O12 71.6(3) 2_676 .
O3 Mo1 O12 83.0(3) . .
O11 Mo1 O12 70.9(2) . .
O4 Mo2 O5 105.7(4) . .
O4 Mo2 O6 98.2(4) . .
O5 Mo2 O6 101.3(4) . .
O4 Mo2 O3 100.8(4) . .
O5 Mo2 O3 95.9(4) . .
O6 Mo2 O3 149.8(3) . .
O4 Mo2 O11 93.9(4) . .
O5 Mo2 O11 158.6(4) . .
O6 Mo2 O11 83.9(3) . .
O3 Mo2 O11 71.6(3) . .
O4 Mo2 O10 161.6(4) . .
O5 Mo2 O10 91.5(4) . .
O6 Mo2 O10 71.4(3) . .
O3 Mo2 O10 83.5(3) . .
O11 Mo2 O10 70.3(2) . .
O8 Mo3 O7 105.5(5) . .
O8 Mo3 O6 99.1(4) . .
O7 Mo3 O6 101.0(4) . .
O8 Mo3 O9 100.3(4) . .
O7 Mo3 O9 95.1(4) . .
O6 Mo3 O9 150.4(3) . .
O8 Mo3 O12 94.0(4) . 2_676
O7 Mo3 O12 158.4(4) . 2_676
O6 Mo3 O12 84.7(3) . 2_676
O9 Mo3 O12 71.9(3) . 2_676
O8 Mo3 O10 163.1(4) . .
O7 Mo3 O10 90.7(4) . .
O6 Mo3 O10 72.5(3) . .
O9 Mo3 O10 82.6(3) . .
O12 Mo3 O10 70.9(2) 2_676 .
O10 Cr1 O10 180.000(2) . 2_676
O10 Cr1 O11 84.5(3) . .
O10 Cr1 O11 95.5(3) 2_676 .
O10 Cr1 O11 95.5(3) . 2_676
O10 Cr1 O11 84.5(3) 2_676 2_676
O11 Cr1 O11 180.000(2) . 2_676
O10 Cr1 O12 96.3(3) . .
O10 Cr1 O12 83.7(3) 2_676 .
O11 Cr1 O12 84.1(3) . .
O11 Cr1 O12 95.9(3) 2_676 .
O10 Cr1 O12 83.7(3) . 2_676
O10 Cr1 O12 96.3(3) 2_676 2_676
O11 Cr1 O12 95.9(3) . 2_676
O11 Cr1 O12 84.1(3) 2_676 2_676
O12 Cr1 O12 180.000(2) . 2_676
O16 Cu1 O16 180.0 2_765 .
O16 Cu1 O17 94.5(3) 2_765 2_765
O16 Cu1 O17 85.5(3) . 2_765
O16 Cu1 O17 85.5(3) 2_765 .
O16 Cu1 O17 94.5(3) . .
O17 Cu1 O17 180.0(8) 2_765 .
O16 Cu1 O18 93.0(4) 2_765 .
O16 Cu1 O18 87.0(4) . .
O17 Cu1 O18 89.5(4) 2_765 .
O17 Cu1 O18 90.5(4) . .
O16 Cu1 O18 87.0(4) 2_765 2_765
O16 Cu1 O18 93.0(4) . 2_765
O17 Cu1 O18 90.5(4) 2_765 2_765
O17 Cu1 O18 89.5(4) . 2_765
O18 Cu1 O18 180.000(1) . 2_765
Mo2 O3 Mo1 117.6(4) . .
Mo3 O6 Mo2 118.7(4) . .
Mo1 O9 Mo3 118.0(3) 2_676 .
Cr1 O10 Mo3 103.2(3) . .
Cr1 O10 Mo2 102.8(3) . .
Mo3 O10 Mo2 92.8(3) . .
Cr1 O11 Mo1 103.5(3) . .
Cr1 O11 Mo2 102.5(3) . .
Mo1 O11 Mo2 93.7(2) . .
Cr1 O12 Mo3 102.1(3) . 2_676
Cr1 O12 Mo1 101.5(3) . .
Mo3 O12 Mo1 94.1(2) 2_676 .
C4 O13 H13 109.5 . .
C10 O16 Cu1 132.1(8) . .
N1 C1 C2 121.1(11) . .
N1 C1 H1 119.5 . .
C2 C1 H1 119.5 . .
C3 C2 C1 116.9(11) . .
C3 C2 H2 121.6 . .
C1 C2 H2 121.6 . .
C5 C3 C2 121.1(11) . .
C5 C3 C4 119.8(10) . .
C2 C3 C4 119.1(10) . .
O14 C4 O13 126.9(10) . .
O14 C4 C3 116.8(10) . .
O13 C4 C3 115.9(10) . .
C6 C5 C3 118.0(11) . .
C6 C5 H5 121.0 . .
C3 C5 H5 121.0 . .
N1 C6 C5 120.2(11) . .
N1 C6 H6 119.9 . .
C5 C6 H6 119.9 . .
N2 C7 C8 120.4(12) . .
N2 C7 H7 119.8 . .
C8 C7 H7 119.8 . .
C7 C8 C9 118.7(12) . .
C7 C8 H8 120.7 . .
C9 C8 H8 120.7 . .
C8 C9 C11 119.1(11) . .
C8 C9 C10 119.8(10) . .
C11 C9 C10 121.1(10) . .
O15 C10 O16 128.5(11) . .
O15 C10 C9 118.0(10) . .
O16 C10 C9 113.5(10) . .
C12 C11 C9 117.5(12) . .
C12 C11 H11 121.3 . .
C9 C11 H11 121.3 . .
N2 C12 C11 122.6(13) . .
N2 C12 H12 118.7 . .
C11 C12 H12 118.7 . .
C1 N1 C6 122.7(10) . .
C1 N1 H1A 118.7 . .
C6 N1 H1A 118.6 . .
C12 N2 C7 121.7(11) . .

loop_
_geom_bond_atom_site_label_1
_geom_bond_atom_site_label_2
_geom_bond_distance
_geom_bond_site_symmetry_2
Mo1 O1 1.689(9) .
Mo1 O2 1.696(9) .
Mo1 O9 1.932(7) 2_676
Mo1 O3 1.945(8) .
Mo1 O11 2.265(7) .
Mo1 O12 2.311(7) .
Mo2 O4 1.683(8) .
Mo2 O5 1.705(8) .
Mo2 O6 1.932(9) .
Mo2 O3 1.941(8) .
Mo2 O11 2.290(7) .
Mo2 O10 2.301(7) .
Mo3 O8 1.688(10) .
Mo3 O7 1.709(9) .
Mo3 O6 1.913(8) .
Mo3 O9 1.976(8) .
Mo3 O12 2.266(7) 2_676
Mo3 O10 2.267(7) .
Cr1 O10 1.954(7) .
Cr1 O10 1.954(7) 2_676
Cr1 O11 1.976(7) .
Cr1 O11 1.976(7) 2_676
Cr1 O12 1.988(7) .
Cr1 O12 1.988(7) 2_676
Cu1 O16 1.945(7) 2_765
Cu1 O16 1.945(7) .
Cu1 O17 1.953(8) 2_765
Cu1 O17 1.953(8) .
Cu1 O18 2.001(11) .
Cu1 O18 2.001(11) 2_765
O9 Mo1 1.932(7) 2_676
O12 Mo3 2.266(7) 2_676
O13 C4 1.258(14) .
O13 H13 0.8200 .
O14 C4 1.216(14) .
O15 C10 1.222(14) .
O16 C10 1.268(13) .
C1 N1 1.301(16) .
C1 C2 1.402(16) .
C1 H1 0.9300 .
C2 C3 1.386(16) .
C2 H2 0.9300 .
C3 C5 1.384(15) .
C3 C4 1.517(14) .
C5 C6 1.381(16) .
C5 H5 0.9300 .
C6 N1 1.338(16) .
C6 H6 0.9300 .
C7 N2 1.317(17) .
C7 C8 1.375(17) .
C7 H7 0.9300 .
C8 C9 1.379(16) .
C8 H8 0.9300 .
C9 C11 1.413(16) .
C9 C10 1.523(15) .
C11 C12 1.340(17) .
C11 H11 0.9300 .
C12 N2 1.313(18) .
C12 H12 0.9300 .
N1 H1A 0.8600 .

loop_
_geom_torsion_atom_site_label_1
_geom_torsion_atom_site_label_2
_geom_torsion_atom_site_label_3
_geom_torsion_atom_site_label_4
_geom_torsion
_geom_torsion_site_symmetry_1
_geom_torsion_site_symmetry_4
O4 Mo2 O3 Mo1 -70.6(5) . .
O5 Mo2 O3 Mo1 -177.8(5) . .
O6 Mo2 O3 Mo1 57.5(8) . .
O11 Mo2 O3 Mo1 20.0(4) . .
O10 Mo2 O3 Mo1 91.3(4) . .
O1 Mo1 O3 Mo2 175.3(5) . .
O2 Mo1 O3 Mo2 68.5(5) . .
O9 Mo1 O3 Mo2 -58.5(8) 2_676 .
O11 Mo1 O3 Mo2 -20.2(4) . .
O12 Mo1 O3 Mo2 -92.3(4) . .
O8 Mo3 O6 Mo2 175.8(5) . .
O7 Mo3 O6 Mo2 68.0(5) . .
O9 Mo3 O6 Mo2 -53.7(8) . .
O12 Mo3 O6 Mo2 -90.9(4) 2_676 .
O10 Mo3 O6 Mo2 -19.3(3) . .
O4 Mo2 O6 Mo3 -176.6(5) . .
O5 Mo2 O6 Mo3 -68.7(5) . .
O3 Mo2 O6 Mo3 54.8(8) . .
O11 Mo2 O6 Mo3 90.3(4) . .
O10 Mo2 O6 Mo3 19.1(3) . .
O8 Mo3 O9 Mo1 72.1(5) . 2_676
O7 Mo3 O9 Mo1 178.8(5) . 2_676
O6 Mo3 O9 Mo1 -58.2(8) . 2_676
O12 Mo3 O9 Mo1 -18.8(4) 2_676 2_676
O10 Mo3 O9 Mo1 -91.1(4) . 2_676
O11 Cr1 O10 Mo3 95.9(3) . .
O11 Cr1 O10 Mo3 -84.1(3) 2_676 .
O12 Cr1 O10 Mo3 179.4(3) . .
O12 Cr1 O10 Mo3 -0.6(3) 2_676 .
O11 Cr1 O10 Mo2 -0.1(3) . .
O11 Cr1 O10 Mo2 179.9(3) 2_676 .
O12 Cr1 O10 Mo2 83.4(3) . .
O12 Cr1 O10 Mo2 -96.6(3) 2_676 .
O8 Mo3 O10 Cr1 -27.5(15) . .
O7 Mo3 O10 Cr1 169.0(4) . .
O6 Mo3 O10 Cr1 -89.8(4) . .
O9 Mo3 O10 Cr1 73.9(3) . .
O12 Mo3 O10 Cr1 0.6(3) 2_676 .
O8 Mo3 O10 Mo2 76.4(14) . .
O7 Mo3 O10 Mo2 -87.2(4) . .
O6 Mo3 O10 Mo2 14.1(3) . .
O9 Mo3 O10 Mo2 177.7(3) . .
O12 Mo3 O10 Mo2 104.4(3) 2_676 .
O4 Mo2 O10 Cr1 32.2(13) . .
O5 Mo2 O10 Cr1 -168.4(4) . .
O6 Mo2 O10 Cr1 90.2(3) . .
O3 Mo2 O10 Cr1 -72.6(3) . .
O11 Mo2 O10 Cr1 0.1(3) . .
O4 Mo2 O10 Mo3 -72.0(12) . .
O5 Mo2 O10 Mo3 87.4(4) . .
O6 Mo2 O10 Mo3 -14.0(3) . .
O3 Mo2 O10 Mo3 -176.8(3) . .
O11 Mo2 O10 Mo3 -104.1(3) . .
O10 Cr1 O11 Mo1 97.0(3) . .
O10 Cr1 O11 Mo1 -83.0(3) 2_676 .
O12 Cr1 O11 Mo1 0.1(3) . .
O12 Cr1 O11 Mo1 -179.9(3) 2_676 .
O10 Cr1 O11 Mo2 0.1(3) . .
O10 Cr1 O11 Mo2 -179.9(3) 2_676 .
O12 Cr1 O11 Mo2 -96.8(3) . .
O12 Cr1 O11 Mo2 83.2(3) 2_676 .
O1 Mo1 O11 Cr1 -30.6(14) . .
O2 Mo1 O11 Cr1 169.2(4) . .
O9 Mo1 O11 Cr1 72.7(3) 2_676 .
O3 Mo1 O11 Cr1 -88.7(3) . .
O12 Mo1 O11 Cr1 -0.1(2) . .
O1 Mo1 O11 Mo2 73.2(13) . .
O2 Mo1 O11 Mo2 -87.1(4) . .
O9 Mo1 O11 Mo2 176.4(3) 2_676 .
O3 Mo1 O11 Mo2 15.0(3) . .
O12 Mo1 O11 Mo2 103.7(3) . .
O4 Mo2 O11 Cr1 -170.4(4) . .
O5 Mo2 O11 Cr1 33.1(12) . .
O6 Mo2 O11 Cr1 -72.5(3) . .
O3 Mo2 O11 Cr1 89.6(4) . .
O10 Mo2 O11 Cr1 -0.1(3) . .
O4 Mo2 O11 Mo1 85.0(4) . .
O5 Mo2 O11 Mo1 -71.6(11) . .
O6 Mo2 O11 Mo1 -177.2(3) . .
O3 Mo2 O11 Mo1 -15.1(3) . .
O10 Mo2 O11 Mo1 -104.7(3) . .
O10 Cr1 O12 Mo3 179.4(3) . 2_676
O10 Cr1 O12 Mo3 -0.6(3) 2_676 2_676
O11 Cr1 O12 Mo3 -96.9(3) . 2_676
O11 Cr1 O12 Mo3 83.1(3) 2_676 2_676
O10 Cr1 O12 Mo1 -83.9(3) . .
O10 Cr1 O12 Mo1 96.1(3) 2_676 .
O11 Cr1 O12 Mo1 -0.1(3) . .
O11 Cr1 O12 Mo1 179.9(3) 2_676 .
O1 Mo1 O12 Cr1 171.0(4) . .
O2 Mo1 O12 Cr1 -33.6(12) . .
O9 Mo1 O12 Cr1 -89.1(3) 2_676 .
O3 Mo1 O12 Cr1 73.5(3) . .
O11 Mo1 O12 Cr1 0.1(2) . .
O1 Mo1 O12 Mo3 -85.7(4) . 2_676
O2 Mo1 O12 Mo3 69.7(11) . 2_676
O9 Mo1 O12 Mo3 14.2(3) 2_676 2_676
O3 Mo1 O12 Mo3 176.7(3) . 2_676
O11 Mo1 O12 Mo3 103.4(3) . 2_676
O17 Cu1 O16 C10 -138.2(11) 2_765 .
O17 Cu1 O16 C10 41.8(11) . .
O18 Cu1 O16 C10 132.1(11) . .
O18 Cu1 O16 C10 -47.9(11) 2_765 .
N1 C1 C2 C3 -0.8(17) . .
C1 C2 C3 C5 3.0(16) . .
C1 C2 C3 C4 -175.2(10) . .
C5 C3 C4 O14 -23.3(16) . .
C2 C3 C4 O14 154.9(11) . .
C5 C3 C4 O13 163.2(11) . .
C2 C3 C4 O13 -18.6(16) . .
C2 C3 C5 C6 -2.5(17) . .
C4 C3 C5 C6 175.7(11) . .
C3 C5 C6 N1 -0.3(18) . .
N2 C7 C8 C9 3(2) . .
C7 C8 C9 C11 -2.4(18) . .
C7 C8 C9 C10 175.7(11) . .
Cu1 O16 C10 O15 -13(2) . .
Cu1 O16 C10 C9 166.9(7) . .
C8 C9 C10 O15 1.9(17) . .
C11 C9 C10 O15 180.0(11) . .
C8 C9 C10 O16 -177.6(11) . .
C11 C9 C10 O16 0.5(16) . .
C8 C9 C11 C12 1.3(18) . .
C10 C9 C11 C12 -176.8(12) . .
C9 C11 C12 N2 0(2) . .
C2 C1 N1 C6 -2.0(18) . .
C5 C6 N1 C1 2.6(19) . .
C11 C12 N2 C7 1(2) . .
C8 C7 N2 C12 -2(2) . .
